data_2232953
loop_
_publ_author_name
Ejaz
'Khan, Islam Ullah'
'Sheikh, Tahir Ali'
'Harrison, William T. A.'

_publ_section_title
;
 <i>N</i>,<i>N</i>'-Bis(3-methylbut-2-enyl)-<i>N</i>,<i>N</i>'-(1,4-phenylene)dibenzenesulfonamide
;
_journal_coeditor_code SU2338
_journal_issue 12
_journal_name_full 'Acta Crystallographica Section E'
_journal_page_first o3281
_journal_paper_doi 10.1107/S1600536811045661
_journal_volume 67
_journal_year 2011
_chemical_formula_iupac 'C28 H32 N2 O4 S2'
_chemical_formula_moiety 'C28 H32 N2 O4 S2'
_chemical_formula_sum 'C28 H32 N2 O4 S2'
_chemical_formula_weight 524.68
_chemical_name_systematic
;
<i>N</i>,<i>N</i>'-Bis(3-methylbut-2-enyl)-<i>N</i>,<i>N</i>'-(1,4-
phenylene)dibenzenesulfonamide
;
_space_group_IT_number 14
_symmetry_cell_setting monoclinic
_symmetry_space_group_name_Hall '-P 2ybc'
_symmetry_space_group_name_H-M 'P 1 21/c 1'
_atom_sites_solution_hydrogens geom
_atom_sites_solution_primary direct
_atom_sites_solution_secondary difmap
_audit_creation_method SHELXL-97
_cell_angle_alpha 90.00
_cell_angle_beta 105.673(2)
_cell_angle_gamma 90.00
_cell_formula_units_Z 2
_cell_length_a 10.6574(4)
_cell_length_b 20.8073(8)
_cell_length_c 6.4015(2)
_cell_measurement_reflns_used 3403
_cell_measurement_temperature 296(2)
_cell_measurement_theta_max 28.37
_cell_measurement_theta_min 1.96
_cell_volume 1366.76(9)
_computing_cell_refinement 'SAINT (Bruker, 2007)'
_computing_data_collection 'APEX2 (Bruker, 2007)'
_computing_data_reduction 'SAINT (Bruker, 2007)'
_computing_molecular_graphics 'ORTEP-3 (Farrugia, 1997)'
_computing_publication_material 'SHELXL97 (Sheldrick, 2008)'
_computing_structure_refinement 'SHELXL97 (Sheldrick, 2008)'
_computing_structure_solution 'SHELXS97 (Sheldrick, 2008)'
_diffrn_ambient_temperature 296(2)
_diffrn_measured_fraction_theta_full 0.999
_diffrn_measured_fraction_theta_max 0.999
_diffrn_measurement_device_type 'Bruker APEXII CCD'
_diffrn_measurement_method \w
_diffrn_radiation_monochromator graphite
_diffrn_radiation_source 'fine-focus sealed tube'
_diffrn_radiation_type MoK\a
_diffrn_radiation_wavelength 0.71073
_diffrn_reflns_av_R_equivalents 0.0309
_diffrn_reflns_av_sigmaI/netI 0.0309
_diffrn_reflns_limit_h_max 13
_diffrn_reflns_limit_h_min -13
_diffrn_reflns_limit_k_max 25
_diffrn_reflns_limit_k_min -25
_diffrn_reflns_limit_l_max 7
_diffrn_reflns_limit_l_min -7
_diffrn_reflns_number 11502
_diffrn_reflns_theta_full 26.00
_diffrn_reflns_theta_max 26.00
_diffrn_reflns_theta_min 2.79
_exptl_absorpt_coefficient_mu 0.230
_exptl_absorpt_correction_type none
_exptl_crystal_colour brown
_exptl_crystal_density_diffrn 1.275
_exptl_crystal_density_method 'not measured'
_exptl_crystal_description block
_exptl_crystal_F_000 556
_exptl_crystal_size_max 0.50
_exptl_crystal_size_mid 0.20
_exptl_crystal_size_min 0.15
_refine_diff_density_max 0.233
_refine_diff_density_min -0.308
_refine_ls_extinction_method none
_refine_ls_goodness_of_fit_ref 1.026
_refine_ls_hydrogen_treatment constr
_refine_ls_matrix_type full
_refine_ls_number_parameters 165
_refine_ls_number_reflns 2667
_refine_ls_number_restraints 0
_refine_ls_restrained_S_all 1.026
_refine_ls_R_factor_all 0.0612
_refine_ls_R_factor_gt 0.0391
_refine_ls_shift/su_max 0.001
_refine_ls_shift/su_mean 0.000
_refine_ls_structure_factor_coef Fsqd
_refine_ls_weighting_details 'calc w=1/[\s^2^(Fo^2^)+(0.0426P)^2^+0.3607P] where P=(Fo^2^+2Fc^2^)/3'
_refine_ls_weighting_scheme calc
_refine_ls_wR_factor_gt 0.0935
_refine_ls_wR_factor_ref 0.1044
_reflns_number_gt 1931
_reflns_number_total 2667
_reflns_threshold_expression I>2\s(I)
_cod_data_source_file su2338.cif
_cod_data_source_block I
_cod_original_cell_volume 1366.76(8)
_cod_original_sg_symbol_H-M 'P 21/c'
_cod_database_code 2232953
_cod_database_fobs_code 2232953

loop_
_symmetry_equiv_pos_as_xyz
'x, y, z'
'-x, y+1/2, -z+1/2'
'-x, -y, -z'
'x, -y-1/2, z-1/2'

loop_
_atom_site_type_symbol
_atom_site_label
_atom_site_fract_x
_atom_site_fract_y
_atom_site_fract_z
_atom_site_U_iso_or_equiv
_atom_site_adp_type
_atom_site_calc_flag
_atom_site_refinement_flags
_atom_site_occupancy
_atom_site_symmetry_multiplicity
C C1 0.1596(2) 0.38177(9) 0.4486(3) 0.0504(5) Uani d . 1 1
C C2 0.1301(2) 0.33079(11) 0.3050(4) 0.0653(6) Uani d . 1 1
H H2 0.1735 0.2918 0.3386 0.078 Uiso calc R 1 1
C C3 0.0355(3) 0.33861(14) 0.1113(4) 0.0812(8) Uani d . 1 1
H H3 0.0168 0.3050 0.0117 0.097 Uiso calc R 1 1
C C4 -0.0307(3) 0.39525(15) 0.0648(4) 0.0864(8) Uani d . 1 1
H H4 -0.0953 0.3998 -0.0650 0.104 Uiso calc R 1 1
C C5 -0.0026(3) 0.44530(13) 0.2077(4) 0.0780(7) Uani d . 1 1
H H5 -0.0489 0.4836 0.1758 0.094 Uiso calc R 1 1
C C6 0.0940(2) 0.43918(11) 0.3987(4) 0.0617(6) Uani d . 1 1
H H6 0.1149 0.4737 0.4940 0.074 Uiso calc R 1 1
C C7 0.4581(2) 0.32309(9) 0.4971(4) 0.0563(5) Uani d . 1 1
H H7A 0.4214 0.2838 0.5369 0.068 Uiso calc R 1 1
H H7B 0.4229 0.3295 0.3422 0.068 Uiso calc R 1 1
C C8 0.6019(2) 0.31741(9) 0.5505(3) 0.0536(5) Uani d . 1 1
H H8 0.6433 0.3027 0.6892 0.064 Uiso calc R 1 1
C C9 0.6779(2) 0.33075(10) 0.4248(3) 0.0549(5) Uani d . 1 1
C C10 0.8227(3) 0.32188(14) 0.5036(4) 0.0874(8) Uani d . 1 1
H H10A 0.8445 0.3029 0.6456 0.131 Uiso calc R 1 1
H H10B 0.8650 0.3629 0.5101 0.131 Uiso calc R 1 1
H H10C 0.8513 0.2942 0.4057 0.131 Uiso calc R 1 1
C C11 0.6331(3) 0.35544(14) 0.1992(4) 0.0806(8) Uani d . 1 1
H H11A 0.5396 0.3548 0.1524 0.121 Uiso calc R 1 1
H H11B 0.6672 0.3288 0.1051 0.121 Uiso calc R 1 1
H H11C 0.6634 0.3987 0.1943 0.121 Uiso calc R 1 1
C C12 0.45972(18) 0.44109(8) 0.5560(3) 0.0407(4) Uani d . 1 1
C C13 0.41589(19) 0.46298(9) 0.3456(3) 0.0475(5) Uani d . 1 1
H H13 0.3591 0.4380 0.2412 0.057 Uiso calc R 1 1
C C14 0.54372(19) 0.47809(9) 0.7100(3) 0.0471(5) Uani d . 1 1
H H14 0.5734 0.4633 0.8519 0.057 Uiso calc R 1 1
S S1 0.28630(5) 0.37450(2) 0.68836(8) 0.05203(19) Uani d . 1 1
N N1 0.42238(16) 0.37861(7) 0.6175(2) 0.0466(4) Uani d . 1 1
O O1 0.28181(15) 0.42921(7) 0.8196(2) 0.0655(4) Uani d . 1 1
O O2 0.28035(15) 0.31145(7) 0.7724(3) 0.0727(5) Uani d . 1 1

loop_
_atom_site_aniso_label
_atom_site_aniso_U_11
_atom_site_aniso_U_22
_atom_site_aniso_U_33
_atom_site_aniso_U_12
_atom_site_aniso_U_13
_atom_site_aniso_U_23
C1 0.0536(12) 0.0418(12) 0.0643(12) -0.0040(10) 0.0305(10) -0.0043(9)
C2 0.0595(15) 0.0542(14) 0.0857(16) -0.0051(11) 0.0258(13) -0.0142(12)
C3 0.0786(19) 0.083(2) 0.0821(17) -0.0127(16) 0.0222(15) -0.0308(15)
C4 0.0791(19) 0.106(2) 0.0718(16) 0.0036(17) 0.0157(14) -0.0058(16)
C5 0.0846(18) 0.0751(18) 0.0774(17) 0.0202(15) 0.0273(15) 0.0130(14)
C6 0.0752(16) 0.0511(14) 0.0636(13) 0.0042(12) 0.0272(12) -0.0042(10)
C7 0.0658(15) 0.0336(11) 0.0745(13) -0.0052(10) 0.0277(11) -0.0031(10)
C8 0.0649(14) 0.0450(12) 0.0524(11) 0.0090(10) 0.0182(10) 0.0054(9)
C9 0.0607(14) 0.0512(13) 0.0535(11) 0.0067(10) 0.0167(10) 0.0007(9)
C10 0.0680(17) 0.116(2) 0.0790(16) 0.0122(16) 0.0220(14) 0.0009(15)
C11 0.0872(19) 0.096(2) 0.0641(14) 0.0167(15) 0.0301(14) 0.0185(13)
C12 0.0507(11) 0.0296(9) 0.0451(10) -0.0018(8) 0.0185(9) 0.0006(7)
C13 0.0579(13) 0.0392(11) 0.0440(10) -0.0108(9) 0.0111(9) -0.0051(8)
C14 0.0608(13) 0.0413(11) 0.0386(9) -0.0039(10) 0.0123(9) 0.0044(8)
S1 0.0631(4) 0.0435(3) 0.0564(3) -0.0048(3) 0.0282(3) 0.0049(2)
N1 0.0558(10) 0.0311(9) 0.0573(9) -0.0037(7) 0.0225(8) 0.0026(7)
O1 0.0823(11) 0.0655(10) 0.0571(8) -0.0043(8) 0.0330(8) -0.0125(7)
O2 0.0808(11) 0.0557(10) 0.0903(11) -0.0069(8) 0.0380(9) 0.0261(8)

loop_
_atom_type_symbol
_atom_type_description
_atom_type_scat_dispersion_real
_atom_type_scat_dispersion_imag
_atom_type_scat_source
C C 0.0033 0.0016 'International Tables Vol C Tables 4.2.6.8 and 6.1.1.4'
H H 0.0000 0.0000 'International Tables Vol C Tables 4.2.6.8 and 6.1.1.4'
N N 0.0061 0.0033 'International Tables Vol C Tables 4.2.6.8 and 6.1.1.4'
O O 0.0106 0.0060 'International Tables Vol C Tables 4.2.6.8 and 6.1.1.4'
S S 0.1246 0.1234 'International Tables Vol C Tables 4.2.6.8 and 6.1.1.4'

loop_
_geom_angle_atom_site_label_1
_geom_angle_atom_site_label_2
_geom_angle_atom_site_label_3
_geom_angle_site_symmetry_1
_geom_angle_site_symmetry_3
_geom_angle
C6 C1 C2 . . 120.1(2)
C6 C1 S1 . . 120.00(16)
C2 C1 S1 . . 119.85(17)
C3 C2 C1 . . 119.1(2)
C3 C2 H2 . . 120.5
C1 C2 H2 . . 120.5
C4 C3 C2 . . 120.5(2)
C4 C3 H3 . . 119.8
C2 C3 H3 . . 119.8
C3 C4 C5 . . 120.4(3)
C3 C4 H4 . . 119.8
C5 C4 H4 . . 119.8
C4 C5 C6 . . 120.1(2)
C4 C5 H5 . . 120.0
C6 C5 H5 . . 120.0
C5 C6 C1 . . 119.9(2)
C5 C6 H6 . . 120.1
C1 C6 H6 . . 120.1
C8 C7 N1 . . 109.54(16)
C8 C7 H7A . . 109.8
N1 C7 H7A . . 109.8
C8 C7 H7B . . 109.8
N1 C7 H7B . . 109.8
H7A C7 H7B . . 108.2
C9 C8 C7 . . 127.64(19)
C9 C8 H8 . . 116.2
C7 C8 H8 . . 116.2
C8 C9 C11 . . 125.3(2)
C8 C9 C10 . . 121.0(2)
C11 C9 C10 . . 113.7(2)
C9 C10 H10A . . 109.5
C9 C10 H10B . . 109.5
H10A C10 H10B . . 109.5
C9 C10 H10C . . 109.5
H10A C10 H10C . . 109.5
H10B C10 H10C . . 109.5
C9 C11 H11A . . 109.5
C9 C11 H11B . . 109.5
H11A C11 H11B . . 109.5
C9 C11 H11C . . 109.5
H11A C11 H11C . . 109.5
H11B C11 H11C . . 109.5
C14 C12 C13 . . 119.93(16)
C14 C12 N1 . . 118.85(15)
C13 C12 N1 . . 121.18(16)
C14 C13 C12 3_666 . 119.95(17)
C14 C13 H13 3_666 . 120.0
C12 C13 H13 . . 120.0
C12 C14 C13 . 3_666 120.12(16)
C12 C14 H14 . . 119.9
C13 C14 H14 3_666 . 119.9
O1 S1 O2 . . 120.08(9)
O1 S1 N1 . . 107.20(9)
O2 S1 N1 . . 106.63(9)
O1 S1 C1 . . 107.84(9)
O2 S1 C1 . . 107.89(10)
N1 S1 C1 . . 106.46(8)
C12 N1 C7 . . 115.31(14)
C12 N1 S1 . . 116.94(12)
C7 N1 S1 . . 118.15(12)

loop_
_geom_bond_atom_site_label_1
_geom_bond_atom_site_label_2
_geom_bond_site_symmetry_2
_geom_bond_distance
C1 C6 . 1.378(3)
C1 C2 . 1.383(3)
C1 S1 . 1.756(2)
C2 C3 . 1.381(3)
C2 H2 . 0.9300
C3 C4 . 1.364(4)
C3 H3 . 0.9300
C4 C5 . 1.365(4)
C4 H4 . 0.9300
C5 C6 . 1.375(3)
C5 H5 . 0.9300
C6 H6 . 0.9300
C7 C8 . 1.482(3)
C7 N1 . 1.494(2)
C7 H7A . 0.9700
C7 H7B . 0.9700
C8 C9 . 1.317(3)
C8 H8 . 0.9300
C9 C11 . 1.485(3)
C9 C10 . 1.500(3)
C10 H10A . 0.9600
C10 H10B . 0.9600
C10 H10C . 0.9600
C11 H11A . 0.9600
C11 H11B . 0.9600
C11 H11C . 0.9600
C12 C14 . 1.374(2)
C12 C13 . 1.379(2)
C12 N1 . 1.445(2)
C13 C14 3_666 1.378(2)
C13 H13 . 0.9300
C14 C13 3_666 1.378(2)
C14 H14 . 0.9300
S1 O1 . 1.4233(14)
S1 O2 . 1.4257(14)
S1 N1 . 1.6345(16)

loop_
_geom_hbond_atom_site_label_D
_geom_hbond_atom_site_label_H
_geom_hbond_atom_site_label_A
_geom_hbond_site_symmetry_A
_geom_hbond_distance_DH
_geom_hbond_distance_HA
_geom_hbond_distance_DA
_geom_hbond_angle_DHA
C2 H2 O2 4_565 0.93 2.52 3.398(3) 158

loop_
_geom_torsion_atom_site_label_1
_geom_torsion_atom_site_label_2
_geom_torsion_atom_site_label_3
_geom_torsion_atom_site_label_4
_geom_torsion_site_symmetry_4
_geom_torsion
C6 C1 C2 C3 . 0.7(3)
S1 C1 C2 C3 . -176.16(17)
C1 C2 C3 C4 . -1.9(4)
C2 C3 C4 C5 . 1.1(4)
C3 C4 C5 C6 . 0.8(4)
C4 C5 C6 C1 . -2.0(4)
C2 C1 C6 C5 . 1.2(3)
S1 C1 C6 C5 . 178.08(17)
N1 C7 C8 C9 . -108.2(2)
C7 C8 C9 C11 . 0.7(4)
C7 C8 C9 C10 . -179.6(2)
C14 C12 C13 C14 3_666 -0.1(3)
N1 C12 C13 C14 3_666 -177.99(17)
C13 C12 C14 C13 3_666 0.1(3)
N1 C12 C14 C13 3_666 178.04(17)
C6 C1 S1 O1 . 12.14(19)
C2 C1 S1 O1 . -170.99(16)
C6 C1 S1 O2 . 143.23(16)
C2 C1 S1 O2 . -39.90(18)
C6 C1 S1 N1 . -102.63(17)
C2 C1 S1 N1 . 74.23(17)
C14 C12 N1 C7 . -119.44(19)
C13 C12 N1 C7 . 58.5(2)
C14 C12 N1 S1 . 94.90(18)
C13 C12 N1 S1 . -87.15(19)
C8 C7 N1 C12 . 65.6(2)
C8 C7 N1 S1 . -149.18(14)
O1 S1 N1 C12 . -41.56(15)
O2 S1 N1 C12 . -171.36(13)
C1 S1 N1 C12 . 73.64(15)
O1 S1 N1 C7 . 173.77(14)
O2 S1 N1 C7 . 43.97(17)
C1 S1 N1 C7 . -71.02(16)
